data_1544331
loop_
_publ_author_name
'Liu, X.'
'Kanzaki, M.'
'Xue, X.'

_publ_section_title
;
 Crystal structures of Zn2SiO4 III and IV synthesized at 6.5-8 GPa and
 1,273 K
;
_journal_name_full 'Physics and Chemistry of Minerals'
_journal_page_first 467
_journal_page_last 478
_journal_volume 40
_journal_year 2013
_chemical_formula_sum 'O4 Si Zn2'
_chemical_name_common 'Zn2SiO4 III'
_chemical_name_mineral 'Zn2SiO4 III'
_space_group_IT_number 62
_space_group_name_H-M_alt 'P n m a'
_symmetry_space_group_name_Hall '-P 2ac 2n'
_symmetry_space_group_name_H-M 'P n m a'
_cell_angle_alpha 90
_cell_angle_beta 90
_cell_angle_gamma 90
_cell_formula_units_Z 4
_cell_length_a 10.2897(5)
_cell_length_b 6.6711(3)
_cell_length_c 5.0691(2)
_cell_volume 347.96(3)
_cod_data_source_file Zn2SiO4-III.cif
_cod_data_source_block Zn2SiO4_III
_cod_original_formula_sum 'Zn2 O4 Si'
_cod_database_code 1544331

loop_
_space_group_symop_operation_xyz
'x, y, z'
'-x, -y, -z'
'-x+1/2, -y, z+1/2'
'x+1/2, y, -z+1/2'
'-x, y+1/2, -z'
'x, -y+1/2, z'
'x+1/2, -y+1/2, -z+1/2'
'-x+1/2, y+1/2, z+1/2'

loop_
_atom_site_label
_atom_site_occupancy
_atom_site_fract_x
_atom_site_fract_y
_atom_site_fract_z
_atom_site_adp_type
_atom_site_B_iso_or_equiv
_atom_site_type_symbol
Zn 1.0 0.15637(6) -0.0007(2) 0.82450(10) Biso 0.580000 Zn
Si 1.0 0.0935(2) 0.250000 0.3215(8) Biso 0.540000 Si
O1 1.0 0.1078(5) 0.250000 0.6500(10) Biso 0.590000 O
O2 1.0 0.4457(5) 0.250000 0.2620(10) Biso 0.590000 O
O3 1.0 0.1605(4) 0.0456(4) 0.2070(7) Biso 0.590000 O
